data_7043887
loop_
_publ_author_name
'Sinclair, Fern'
'Hlina, Johann A.'
'Wells, Jordann A. L.'
'Shaver, Michael P.'
'Arnold, Polly L.'

_publ_section_title
;
 Ring opening polymerisation of lactide with uranium(iv) and cerium(iv)
 phosphinoaryloxide complexes
;
_journal_name_full 'Dalton Trans.'
_journal_paper_doi 10.1039/C7DT02167D
_journal_year 2017
_chemical_formula_moiety 'C92 H96 O4 P4 U, 2(C4 H8 O)'
_chemical_formula_sum 'C100 H112 O6 P4 U'
_chemical_formula_weight 1627.59
_chemical_properties_physical ', Air-sensitive,Moisture-sensitive,Oxygen-sensitive'
_space_group_crystal_system tetragonal
_space_group_IT_number 118
_space_group_name_Hall 'P -4 -2n'
_space_group_name_H-M_alt 'P -4 n 2'
_symmetry_space_group_name_Hall 'P -4 -2n'
_symmetry_space_group_name_H-M 'P -4 n 2'
_atom_sites_solution_hydrogens geom
_audit_creation_date 2017-06-30
_audit_creation_method
;
Olex2 1.2
(compiled 2017.03.28 svn.r3405 for OlexSys, GUI svn.r5337)
;
_audit_update_record
;
2017-07-03 deposited with the CCDC.
2017-07-14 downloaded from the CCDC.
;
_cell_angle_alpha 90
_cell_angle_beta 90
_cell_angle_gamma 90
_cell_formula_units_Z 2
_cell_length_a 14.0127(3)
_cell_length_b 14.0127(3)
_cell_length_c 21.3415(4)
_cell_measurement_reflns_used 18224
_cell_measurement_temperature 170(2)
_cell_measurement_theta_max 29.9180
_cell_measurement_theta_min 3.7600
_cell_volume 4190.53(15)
_computing_cell_refinement
;
CrysAlisPro, Agilent Technologies,
Version 1.171.37.34 (release 22-05-2014 CrysAlis171 .NET)
(compiled May 22 2014,16:03:01)
;
_computing_data_collection
;
CrysAlisPro, Agilent Technologies,
Version 1.171.37.34 (release 22-05-2014 CrysAlis171 .NET)
(compiled May 22 2014,16:03:01)
;
_computing_data_reduction
;
CrysAlisPro, Agilent Technologies,
Version 1.171.37.34 (release 22-05-2014 CrysAlis171 .NET)
(compiled May 22 2014,16:03:01)
;
_computing_molecular_graphics 'Olex2 (Dolomanov et al., 2009)'
_computing_publication_material 'Olex2 (Dolomanov et al., 2009)'
_computing_structure_refinement 'ShelXL (Sheldrick, 2015)'
_diffrn_ambient_temperature 170.15
_diffrn_detector 'CCD plate'
_diffrn_detector_area_resol_mean 8.0521
_diffrn_detector_type Eos
_diffrn_measured_fraction_theta_full 0.997
_diffrn_measured_fraction_theta_max 0.998
_diffrn_measurement_details
;
#__ type_ start__ end____ width___ exp.time_
  1 omega  -96.00  -34.00   1.0000    2.5000
omega____ theta____ kappa____ phi______ frames
    -      -20.0768 -179.0000 -180.0000 62

#__ type_ start__ end____ width___ exp.time_
  2 omega  -90.00   10.00   1.0000    2.5000
omega____ theta____ kappa____ phi______ frames
    -      -20.0768  -77.0000  -30.0000 100

#__ type_ start__ end____ width___ exp.time_
  3 omega   34.00   98.00   1.0000    2.5000
omega____ theta____ kappa____ phi______ frames
    -       21.7955  179.0000  -60.0000 64

#__ type_ start__ end____ width___ exp.time_
  4 omega   32.00   98.00   1.0000    2.5000
omega____ theta____ kappa____ phi______ frames
    -       21.7955 -179.0000 -150.0000 66

#__ type_ start__ end____ width___ exp.time_
  5 omega  -51.00   95.00   1.0000    2.5000
omega____ theta____ kappa____ phi______ frames
    -       21.7955    0.0000  120.0000 146

#__ type_ start__ end____ width___ exp.time_
  6 omega  -89.00  -56.00   1.0000    2.5000
omega____ theta____ kappa____ phi______ frames
    -      -20.0768  -57.0000  150.0000 33
;
_diffrn_measurement_device 'four-circle diffractometer'
_diffrn_measurement_device_type 'Xcalibur, Eos'
_diffrn_measurement_method '\w scans'
_diffrn_orient_matrix_UB_11 0.0408892000
_diffrn_orient_matrix_UB_12 0.0295828000
_diffrn_orient_matrix_UB_13 0.0026944000
_diffrn_orient_matrix_UB_21 -0.0195355000
_diffrn_orient_matrix_UB_22 0.0317609000
_diffrn_orient_matrix_UB_23 -0.0224766000
_diffrn_orient_matrix_UB_31 -0.0225703000
_diffrn_orient_matrix_UB_32 0.0260501000
_diffrn_orient_matrix_UB_33 0.0243250000
_diffrn_radiation_monochromator graphite
_diffrn_radiation_probe x-ray
_diffrn_radiation_type MoK\a
_diffrn_radiation_wavelength 0.71073
_diffrn_reflns_av_R_equivalents 0.0494
_diffrn_reflns_av_unetI/netI 0.0269
_diffrn_reflns_Laue_measured_fraction_full 0.997
_diffrn_reflns_Laue_measured_fraction_max 0.998
_diffrn_reflns_limit_h_max 18
_diffrn_reflns_limit_h_min -18
_diffrn_reflns_limit_k_max 18
_diffrn_reflns_limit_k_min -17
_diffrn_reflns_limit_l_max 27
_diffrn_reflns_limit_l_min -27
_diffrn_reflns_number 38298
_diffrn_reflns_point_group_measured_fraction_full 0.998
_diffrn_reflns_point_group_measured_fraction_max 0.999
_diffrn_reflns_theta_full 25.242
_diffrn_reflns_theta_max 27.482
_diffrn_reflns_theta_min 3.212
_diffrn_source 'Enhance (Mo) X-ray Source'
_exptl_absorpt_coefficient_mu 2.061
_exptl_absorpt_correction_T_max 0.707
_exptl_absorpt_correction_T_min 0.561
_exptl_absorpt_correction_type analytical
_exptl_absorpt_process_details
;
CrysAlisPro, Agilent Technologies,
Version 1.171.37.34 (release 22-05-2014 CrysAlis171 .NET)
(compiled May 22 2014,16:03:01)
Analytical numeric absorption correction using a multifaceted crystal
            model based on expressions derived by R.C. Clark & J.S. Reid.
(Clark, R. C. & Reid, J. S. (1995). Acta Cryst. A51, 887-897)
Empirical absorption correction using spherical harmonics,
 implemented in SCALE3 ABSPACK scaling algorithm.
;
_exptl_crystal_colour 'light green'
_exptl_crystal_density_diffrn 1.290
_exptl_crystal_description trapezoid
_exptl_crystal_F_000 1664
_exptl_crystal_size_max 1.0328
_exptl_crystal_size_mid 0.7638
_exptl_crystal_size_min 0.455
_refine_diff_density_max 0.647
_refine_diff_density_min -0.573
_refine_diff_density_rms 0.057
_refine_ls_abs_structure_details
;
 Refined as an inversion twin.
;
_refine_ls_abs_structure_Flack 0.149(7)
_refine_ls_extinction_method none
_refine_ls_goodness_of_fit_ref 1.082
_refine_ls_hydrogen_treatment constr
_refine_ls_matrix_type full
_refine_ls_number_parameters 228
_refine_ls_number_reflns 4807
_refine_ls_number_restraints 0
_refine_ls_restrained_S_all 1.082
_refine_ls_R_factor_all 0.0357
_refine_ls_R_factor_gt 0.0235
_refine_ls_shift/su_max 0.000
_refine_ls_shift/su_mean 0.000
_refine_ls_structure_factor_coef Fsqd
_refine_ls_weighting_details 'w=1/[\s^2^(Fo^2^)+(0.0177P)^2^+3.2036P] where P=(Fo^2^+2Fc^2^)/3'
_refine_ls_weighting_scheme calc
_refine_ls_wR_factor_gt 0.0495
_refine_ls_wR_factor_ref 0.0544
_reflns_Friedel_coverage 0.845
_reflns_Friedel_fraction_full 0.999
_reflns_Friedel_fraction_max 1.000
_reflns_number_gt 3800
_reflns_number_total 4807
_reflns_threshold_expression 'I > 2\s(I)'
_cod_data_source_file c7dt02167d2.cif
_cod_data_source_block 3
_cod_original_cell_volume 4190.5(2)
_cod_database_code 7043887
_shelx_shelxl_version_number 2014/7
_chemical_oxdiff_formula 'C92 H96 U1 O4 P4'
_shelx_space_group_comment
;
The symmetry employed for this shelxl refinement is uniquely defined
by the following loop, which should always be used as a source of
symmetry information in preference to the above space-group names.
They are only intended as comments.
;
_reflns_odcompleteness_completeness 99.72
_reflns_odcompleteness_iscentric 1
_reflns_odcompleteness_theta 27.42
_olex2_refinement_description
;
1. Twinned data refinement
 Scales: 0.851(7)
 0.149(7)
2. Fixed Uiso
 At 1.2 times of:
  All C(H) groups
 At 1.5 times of:
  All C(H,H,H) groups
3. Uiso/Uaniso restraints and constraints
Uanis(C9) = Uanis(C11)
4.a Aromatic/amide H refined with riding coordinates:
 C3(H3), C5(H5), C13(H13), C14(H14), C15(H15), C16(H16), C17(H17), C19(H19),
 C20(H20), C21(H21), C22(H22), C23(H23)
4.b Idealised Me refined as rotating group:
 C7(H7A,H7B,H7C), C9(H9A,H9B,H9C), C10(H10A,H10B,H10C), C11(H11A,H11B,H11C)
;
_olex2_submission_special_instructions 'No special instructions were received'

loop_
_space_group_symop_operation_xyz
'x, y, z'
'y, -x, -z'
'-x, -y, z'
'-y, x, -z'
'-x+1/2, y+1/2, z+1/2'
'y+1/2, x+1/2, -z+1/2'
'x+1/2, -y+1/2, z+1/2'
'-y+1/2, -x+1/2, -z+1/2'

loop_
_atom_site_label
_atom_site_type_symbol
_atom_site_fract_x
_atom_site_fract_y
_atom_site_fract_z
_atom_site_U_iso_or_equiv
_atom_site_adp_type
_atom_site_occupancy
_atom_site_site_symmetry_order
_atom_site_calc_flag
_atom_site_refinement_flags_posn
_atom_site_refinement_flags_adp
_atom_site_refinement_flags_occupancy
U1 U -0.5000 0.0000 0.2500 0.01548(7) Uani 1 4 d S T P
P1 P -0.50406(8) -0.22055(8) 0.30074(6) 0.0211(2) Uani 1 1 d . . .
O1 O -0.50149(19) -0.1186(2) 0.18297(13) 0.0220(6) Uani 1 1 d . . .
C1 C -0.5308(3) -0.2098(3) 0.1731(2) 0.0248(10) Uani 1 1 d . . .
C2 C -0.5448(4) -0.2475(3) 0.1129(2) 0.0325(11) Uani 1 1 d . . .
C3 C -0.5794(4) -0.3402(4) 0.1099(3) 0.0437(14) Uani 1 1 d . . .
H3 H -0.5900 -0.3668 0.0696 0.052 Uiso 1 1 calc R . .
C5 C -0.5802(4) -0.3607(3) 0.2190(2) 0.0379(12) Uani 1 1 d . . .
H5 H -0.5911 -0.3988 0.2551 0.045 Uiso 1 1 calc R . .
C4 C -0.5996(5) -0.3966(4) 0.1611(3) 0.0467(15) Uani 1 1 d . . .
C6 C -0.5443(3) -0.2680(3) 0.2258(2) 0.0248(9) Uani 1 1 d . . .
C7 C -0.6407(6) -0.4963(4) 0.1539(3) 0.072(2) Uani 1 1 d . . .
H7A H -0.6334 -0.5313 0.1933 0.108 Uiso 1 1 calc GR . .
H7B H -0.6066 -0.5300 0.1204 0.108 Uiso 1 1 calc GR . .
H7C H -0.7086 -0.4918 0.1432 0.108 Uiso 1 1 calc GR . .
C8 C -0.5223(4) -0.1915(4) 0.0528(2) 0.0430(14) Uani 1 1 d . . .
C9 C -0.5860(6) -0.0995(5) 0.0479(2) 0.0627(13) Uani 1 1 d . . .
H9A H -0.6531 -0.1181 0.0438 0.094 Uiso 1 1 calc GR . .
H9B H -0.5667 -0.0623 0.0112 0.094 Uiso 1 1 calc GR . .
H9C H -0.5778 -0.0608 0.0858 0.094 Uiso 1 1 calc GR . .
C10 C -0.4163(5) -0.1624(5) 0.0530(3) 0.068(2) Uani 1 1 d . . .
H10A H -0.4020 -0.1269 0.0914 0.102 Uiso 1 1 calc GR . .
H10B H -0.4030 -0.1220 0.0165 0.102 Uiso 1 1 calc GR . .
H10C H -0.3764 -0.2198 0.0512 0.102 Uiso 1 1 calc GR . .
C12 C -0.3920(3) -0.2853(3) 0.3136(2) 0.0272(10) Uani 1 1 d . . .
C13 C -0.3101(4) -0.2339(4) 0.3245(3) 0.0431(13) Uani 1 1 d . . .
H13 H -0.3113 -0.1662 0.3222 0.052 Uiso 1 1 calc R . .
C14 C -0.2253(5) -0.2809(5) 0.3388(3) 0.0682(18) Uani 1 1 d . . .
H14 H -0.1687 -0.2451 0.3457 0.082 Uiso 1 1 calc R . .
C15 C -0.2231(4) -0.3784(5) 0.3429(4) 0.069(2) Uani 1 1 d . . .
H15 H -0.1654 -0.4099 0.3536 0.083 Uiso 1 1 calc R . .
C16 C -0.3036(4) -0.4302(4) 0.3315(3) 0.0620(18) Uani 1 1 d . . .
H16 H -0.3016 -0.4979 0.3336 0.074 Uiso 1 1 calc R . .
C17 C -0.3880(4) -0.3843(4) 0.3169(3) 0.0428(14) Uani 1 1 d . . .
H17 H -0.4439 -0.4208 0.3092 0.051 Uiso 1 1 calc R . .
C18 C -0.5831(3) -0.2788(3) 0.3574(2) 0.0305(10) Uani 1 1 d . . .
C19 C -0.5456(4) -0.3199(4) 0.4122(3) 0.0442(14) Uani 1 1 d . . .
H19 H -0.4785 -0.3221 0.4184 0.053 Uiso 1 1 calc R . .
C20 C -0.6060(5) -0.3570(5) 0.4569(3) 0.0647(19) Uani 1 1 d . . .
H20 H -0.5803 -0.3840 0.4941 0.078 Uiso 1 1 calc R . .
C21 C -0.7028(5) -0.3552(5) 0.4483(4) 0.068(2) Uani 1 1 d . . .
H21 H -0.7437 -0.3829 0.4788 0.081 Uiso 1 1 calc R . .
C22 C -0.7404(4) -0.3138(4) 0.3960(3) 0.0583(17) Uani 1 1 d . . .
H22 H -0.8077 -0.3105 0.3909 0.070 Uiso 1 1 calc R . .
C23 C -0.6804(4) -0.2759(3) 0.3496(3) 0.0392(12) Uani 1 1 d . . .
H23 H -0.7070 -0.2483 0.3129 0.047 Uiso 1 1 calc R . .
C11 C -0.5408(6) -0.2507(5) -0.0061(3) 0.0627(13) Uani 1 1 d . . .
H11A H -0.5053 -0.3108 -0.0035 0.094 Uiso 1 1 calc GR . .
H11B H -0.5198 -0.2150 -0.0431 0.094 Uiso 1 1 calc GR . .
H11C H -0.6092 -0.2643 -0.0095 0.094 Uiso 1 1 calc GR . .

loop_
_atom_site_aniso_label
_atom_site_aniso_U_11
_atom_site_aniso_U_22
_atom_site_aniso_U_33
_atom_site_aniso_U_23
_atom_site_aniso_U_13
_atom_site_aniso_U_12
U1 0.01518(8) 0.01518(8) 0.01609(11) 0.000 0.000 -0.00238(13)
P1 0.0208(6) 0.0180(5) 0.0245(6) -0.0011(5) -0.0015(5) -0.0028(5)
O1 0.0219(14) 0.0196(13) 0.0245(14) -0.0028(11) 0.0004(14) -0.0041(13)
C1 0.017(2) 0.022(2) 0.035(3) -0.006(2) -0.002(2) 0.0004(18)
C2 0.035(3) 0.030(3) 0.032(2) -0.008(2) -0.003(2) 0.004(2)
C3 0.063(4) 0.033(3) 0.036(3) -0.019(3) -0.015(3) -0.002(3)
C5 0.050(3) 0.025(2) 0.039(3) 0.003(2) -0.016(3) -0.012(2)
C4 0.067(4) 0.024(3) 0.049(3) -0.007(3) -0.025(3) -0.011(3)
C6 0.024(2) 0.019(2) 0.031(2) -0.0027(18) -0.0048(19) -0.0037(18)
C7 0.116(6) 0.032(3) 0.068(4) 0.001(3) -0.049(4) -0.027(4)
C8 0.059(4) 0.045(3) 0.025(2) -0.010(2) 0.006(2) 0.002(3)
C9 0.100(4) 0.056(3) 0.0317(19) -0.004(2) 0.003(2) -0.005(3)
C10 0.062(4) 0.073(5) 0.069(4) 0.019(4) 0.031(4) 0.015(4)
C12 0.023(2) 0.028(2) 0.030(2) -0.002(2) -0.001(2) 0.0013(19)
C13 0.032(3) 0.033(3) 0.064(4) 0.004(3) -0.007(3) -0.005(2)
C14 0.030(3) 0.061(5) 0.113(5) 0.014(5) -0.019(4) -0.007(2)
C15 0.035(3) 0.063(4) 0.109(6) 0.003(4) -0.018(4) 0.017(3)
C16 0.050(4) 0.031(3) 0.105(5) -0.003(3) -0.011(4) 0.013(3)
C17 0.035(3) 0.030(3) 0.064(4) -0.011(3) -0.010(3) 0.002(2)
C18 0.030(3) 0.027(2) 0.034(3) 0.001(2) 0.006(2) 0.001(2)
C19 0.040(3) 0.051(4) 0.041(3) 0.010(3) 0.003(3) 0.007(3)
C20 0.061(4) 0.082(5) 0.052(4) 0.030(4) 0.018(3) 0.015(4)
C21 0.059(4) 0.062(4) 0.082(5) 0.027(4) 0.033(4) 0.009(3)
C22 0.034(3) 0.053(4) 0.089(5) 0.010(4) 0.021(3) 0.006(3)
C23 0.032(3) 0.031(3) 0.054(3) 0.012(3) 0.008(3) 0.004(2)
C11 0.100(4) 0.056(3) 0.0317(19) -0.004(2) 0.003(2) -0.005(3)

loop_
_atom_type_symbol
_atom_type_description
_atom_type_scat_dispersion_real
_atom_type_scat_dispersion_imag
_atom_type_scat_source
C C 0.0033 0.0016 'International Tables Vol C Tables 4.2.6.8 and 6.1.1.4'
H H 0.0000 0.0000 'International Tables Vol C Tables 4.2.6.8 and 6.1.1.4'
O O 0.0106 0.0060 'International Tables Vol C Tables 4.2.6.8 and 6.1.1.4'
P P 0.1023 0.0942 'International Tables Vol C Tables 4.2.6.8 and 6.1.1.4'
U U -9.6767 9.6646 'International Tables Vol C Tables 4.2.6.8 and 6.1.1.4'

loop_
_exptl_crystal_face_index_h
_exptl_crystal_face_index_k
_exptl_crystal_face_index_l
_exptl_crystal_face_perp_dist
_exptl_oxdiff_crystal_face_indexfrac_h
_exptl_oxdiff_crystal_face_indexfrac_k
_exptl_oxdiff_crystal_face_indexfrac_l
_exptl_oxdiff_crystal_face_x
_exptl_oxdiff_crystal_face_y
_exptl_oxdiff_crystal_face_z
18 -2 11 0.2559 18.0000 -2.0000 11.0000 0.7065 -0.6624 -0.1908
-18 -1 -12 0.2275 -18.0000 -1.0000 -12.0000 -0.7979 0.5896 0.0883
-2 18 12 0.3567 -2.0000 18.0000 11.9999 0.4830 0.3411 0.8059
18 1 12 0.2275 18.0000 1.0000 12.0000 0.7979 -0.5896 -0.0883
-12 0 24 0.3442 -12.0000 0.0000 24.0000 -0.4260 -0.3050 0.8546
12 0 -24 0.3442 12.0000 -0.0000 -24.0000 0.4260 0.3050 -0.8546
9 17 -9 0.3984 9.0000 17.0000 -9.0000 0.8467 0.5664 0.0208
-9 -17 9 0.3984 -9.0000 -17.0000 9.0000 -0.8467 -0.5664 -0.0208
-6 10 24 0.3835 -6.0000 10.0000 23.9999 0.1152 -0.1046 0.9797
6 -10 -24 0.3835 6.0000 -10.0000 -23.9999 -0.1152 0.1046 -0.9797
-18 2 -11 0.2559 -18.0000 2.0000 -11.0000 -0.7065 0.6624 0.1908
2 -18 -12 0.3567 2.0000 -18.0000 -11.9999 -0.4830 -0.3411 -0.8059

loop_
_geom_angle_atom_site_label_1
_geom_angle_atom_site_label_2
_geom_angle_atom_site_label_3
_geom_angle
_geom_angle_site_symmetry_1
_geom_angle_site_symmetry_3
P1 U1 P1 141.38(4) . 3_455
P1 U1 P1 98.17(4) 3_455 6_455
P1 U1 P1 94.39(4) . 6_455
P1 U1 P1 98.17(4) . 8_445
P1 U1 P1 141.38(4) 6_455 8_445
P1 U1 P1 94.39(4) 3_455 8_445
O1 U1 P1 78.83(7) 6_455 3_455
O1 U1 P1 78.84(7) . 8_445
O1 U1 P1 76.24(7) 8_445 3_455
O1 U1 P1 60.04(8) 3_455 3_455
O1 U1 P1 158.58(8) 6_455 8_445
O1 U1 P1 60.04(8) . .
O1 U1 P1 158.58(8) . 3_455
O1 U1 P1 78.84(7) 8_445 .
O1 U1 P1 60.04(8) 8_445 8_445
O1 U1 P1 76.24(7) 6_455 .
O1 U1 P1 76.24(7) 3_455 8_445
O1 U1 P1 78.83(7) 3_455 6_455
O1 U1 P1 158.57(8) 3_455 .
O1 U1 P1 76.24(7) . 6_455
O1 U1 P1 60.04(8) 6_455 6_455
O1 U1 P1 158.58(8) 8_445 6_455
O1 U1 O1 98.54(15) . 3_455
O1 U1 O1 98.54(15) 8_445 6_455
O1 U1 O1 116.11(15) . 8_445
O1 U1 O1 114.29(14) 8_445 3_455
O1 U1 O1 116.11(15) 6_455 3_455
O1 U1 O1 114.29(14) . 6_455
C6 P1 U1 93.42(14) . .
C6 P1 C12 102.5(2) . .
C6 P1 C18 103.3(2) . .
C12 P1 U1 120.06(15) . .
C18 P1 U1 130.47(15) . .
C18 P1 C12 101.5(2) . .
C1 O1 U1 144.8(3) . .
O1 C1 C2 122.6(4) . .
O1 C1 C6 117.6(4) . .
C6 C1 C2 119.7(4) . .
C1 C2 C8 122.8(4) . .
C3 C2 C1 116.3(5) . .
C3 C2 C8 120.8(5) . .
C2 C3 H3 117.5 . .
C4 C3 C2 124.9(5) . .
C4 C3 H3 117.5 . .
C4 C5 H5 119.7 . .
C4 C5 C6 120.6(5) . .
C6 C5 H5 119.7 . .
C3 C4 C7 121.6(5) . .
C5 C4 C3 117.8(5) . .
C5 C4 C7 120.6(5) . .
C1 C6 P1 116.7(3) . .
C5 C6 P1 122.8(4) . .
C5 C6 C1 120.3(4) . .
C4 C7 H7A 109.5 . .
C4 C7 H7B 109.5 . .
C4 C7 H7C 109.5 . .
H7A C7 H7B 109.5 . .
H7A C7 H7C 109.5 . .
H7B C7 H7C 109.5 . .
C2 C8 C9 110.9(4) . .
C2 C8 C10 109.3(5) . .
C10 C8 C9 109.3(5) . .
C11 C8 C2 111.9(5) . .
C11 C8 C9 107.1(5) . .
C11 C8 C10 108.0(5) . .
C8 C9 H9A 109.5 . .
C8 C9 H9B 109.5 . .
C8 C9 H9C 109.5 . .
H9A C9 H9B 109.5 . .
H9A C9 H9C 109.5 . .
H9B C9 H9C 109.5 . .
C8 C10 H10A 109.5 . .
C8 C10 H10B 109.5 . .
C8 C10 H10C 109.5 . .
H10A C10 H10B 109.5 . .
H10A C10 H10C 109.5 . .
H10B C10 H10C 109.5 . .
C13 C12 P1 118.8(4) . .
C13 C12 C17 118.7(4) . .
C17 C12 P1 122.4(4) . .
C12 C13 H13 119.9 . .
C12 C13 C14 120.1(5) . .
C14 C13 H13 119.9 . .
C13 C14 H14 119.8 . .
C15 C14 C13 120.3(6) . .
C15 C14 H14 119.8 . .
C14 C15 H15 119.9 . .
C16 C15 C14 120.1(6) . .
C16 C15 H15 119.9 . .
C15 C16 H16 120.0 . .
C15 C16 C17 120.0(6) . .
C17 C16 H16 120.0 . .
C12 C17 H17 119.7 . .
C16 C17 C12 120.7(5) . .
C16 C17 H17 119.7 . .
C19 C18 P1 120.4(4) . .
C23 C18 P1 120.5(4) . .
C23 C18 C19 118.9(5) . .
C18 C19 H19 120.0 . .
C20 C19 C18 120.1(6) . .
C20 C19 H19 120.0 . .
C19 C20 H20 119.7 . .
C21 C20 C19 120.6(6) . .
C21 C20 H20 119.7 . .
C20 C21 H21 120.0 . .
C22 C21 C20 120.0(6) . .
C22 C21 H21 120.0 . .
C21 C22 H22 119.8 . .
C21 C22 C23 120.4(6) . .
C23 C22 H22 119.8 . .
C18 C23 C22 119.9(5) . .
C18 C23 H23 120.0 . .
C22 C23 H23 120.0 . .
C8 C11 H11A 109.5 . .
C8 C11 H11B 109.5 . .
C8 C11 H11C 109.5 . .
H11A C11 H11B 109.5 . .
H11A C11 H11C 109.5 . .
H11B C11 H11C 109.5 . .

loop_
_geom_bond_atom_site_label_1
_geom_bond_atom_site_label_2
_geom_bond_distance
_geom_bond_site_symmetry_2
U1 P1 3.2752(11) .
U1 P1 3.2752(11) 8_445
U1 P1 3.2752(11) 3_455
U1 P1 3.2752(11) 6_455
U1 O1 2.192(3) .
U1 O1 2.193(3) 6_455
U1 O1 2.193(3) 3_455
U1 O1 2.193(3) 8_445
P1 C6 1.821(4) .
P1 C12 1.834(4) .
P1 C18 1.832(5) .
O1 C1 1.359(5) .
C1 C2 1.403(7) .
C1 C6 1.403(6) .
C2 C3 1.387(7) .
C2 C8 1.537(7) .
C3 H3 0.9500 .
C3 C4 1.377(8) .
C5 H5 0.9500 .
C5 C4 1.360(7) .
C5 C6 1.400(6) .
C4 C7 1.519(7) .
C7 H7A 0.9800 .
C7 H7B 0.9800 .
C7 H7C 0.9800 .
C8 C9 1.570(9) .
C8 C10 1.540(8) .
C8 C11 1.529(7) .
C9 H9A 0.9800 .
C9 H9B 0.9800 .
C9 H9C 0.9800 .
C10 H10A 0.9800 .
C10 H10B 0.9800 .
C10 H10C 0.9800 .
C12 C13 1.374(6) .
C12 C17 1.391(7) .
C13 H13 0.9500 .
C13 C14 1.392(7) .
C14 H14 0.9500 .
C14 C15 1.369(9) .
C15 H15 0.9500 .
C15 C16 1.362(8) .
C16 H16 0.9500 .
C16 C17 1.382(7) .
C17 H17 0.9500 .
C18 C19 1.405(7) .
C18 C23 1.374(7) .
C19 H19 0.9500 .
C19 C20 1.378(8) .
C20 H20 0.9500 .
C20 C21 1.368(9) .
C21 H21 0.9500 .
C21 C22 1.365(9) .
C22 H22 0.9500 .
C22 C23 1.403(8) .
C23 H23 0.9500 .
C11 H11A 0.9800 .
C11 H11B 0.9800 .
C11 H11C 0.9800 .

loop_
_geom_torsion_atom_site_label_1
_geom_torsion_atom_site_label_2
_geom_torsion_atom_site_label_3
_geom_torsion_atom_site_label_4
_geom_torsion
U1 P1 C6 C1 18.9(4)
U1 P1 C6 C5 -166.1(4)
U1 P1 C12 C13 23.9(5)
U1 P1 C12 C17 -160.7(4)
U1 P1 C18 C19 -119.9(4)
U1 P1 C18 C23 54.7(5)
U1 O1 C1 C2 156.1(4)
U1 O1 C1 C6 -25.9(7)
P1 C12 C13 C14 175.4(5)
P1 C12 C17 C16 -174.9(5)
P1 C18 C19 C20 175.0(5)
P1 C18 C23 C22 -174.7(4)
O1 C1 C2 C3 -176.9(4)
O1 C1 C2 C8 4.0(8)
O1 C1 C6 P1 -8.9(6)
O1 C1 C6 C5 176.0(4)
C1 C2 C3 C4 -0.6(9)
C1 C2 C8 C9 -62.4(7)
C1 C2 C8 C10 58.3(7)
C1 C2 C8 C11 177.9(5)
C2 C1 C6 P1 169.2(4)
C2 C1 C6 C5 -5.9(7)
C2 C3 C4 C5 -3.2(10)
C2 C3 C4 C7 177.8(6)
C3 C2 C8 C9 118.5(6)
C3 C2 C8 C10 -120.8(6)
C3 C2 C8 C11 -1.1(8)
C4 C5 C6 P1 -172.8(5)
C4 C5 C6 C1 2.0(8)
C6 P1 C12 C13 125.3(4)
C6 P1 C12 C17 -59.2(5)
C6 P1 C18 C19 133.7(4)
C6 P1 C18 C23 -51.7(5)
C6 C1 C2 C3 5.1(7)
C6 C1 C2 C8 -174.0(5)
C6 C5 C4 C3 2.4(9)
C6 C5 C4 C7 -178.6(6)
C8 C2 C3 C4 178.5(6)
C12 P1 C6 C1 -102.9(4)
C12 P1 C6 C5 72.1(5)
C12 P1 C18 C19 27.8(5)
C12 P1 C18 C23 -157.6(4)
C12 C13 C14 C15 -0.8(11)
C13 C12 C17 C16 0.5(9)
C13 C14 C15 C16 1.5(12)
C14 C15 C16 C17 -1.2(12)
C15 C16 C17 C12 0.2(11)
C17 C12 C13 C14 -0.2(8)
C18 P1 C6 C1 152.0(4)
C18 P1 C6 C5 -33.1(5)
C18 P1 C12 C13 -128.1(4)
C18 P1 C12 C17 47.3(5)
C18 C19 C20 C21 0.7(10)
C19 C18 C23 C22 0.0(8)
C19 C20 C21 C22 -2.1(11)
C20 C21 C22 C23 2.4(11)
C21 C22 C23 C18 -1.3(9)
C23 C18 C19 C20 0.3(9)

loop_
_twin_individual_id
_twin_individual_mass_fraction_refined
1 0.851(7)
2 0.149(7)
